data_7107479
loop_
_publ_author_name
'Zhi-Guo Gu'
'Xin-Xin Xu'
'Wen Zhou'
'Chun-Yan Pang'
'Fei-Fei Bao'
'Zaijun Li'

_publ_section_title
;
 A new type of entangled coordination network: coexistence of
 polythreading and polyknotting involved molecular braids
;
_journal_coden_Cambridge 0182
_journal_name_full Chem.Commun.
_journal_page_first 3212
_journal_paper_doi 10.1039/c2cc17821d
_journal_volume 48
_journal_year 2012
_chemical_formula_sum 'C90 H109 Co8 N6 O90'
_chemical_formula_weight 3186.27
_chemical_name_systematic
;
?
;
_space_group_IT_number 61
_symmetry_cell_setting orthorhombic
_symmetry_space_group_name_Hall '-P 2ac 2ab'
_symmetry_space_group_name_H-M 'P b c a'
_atom_sites_solution_hydrogens geom
_atom_sites_solution_primary direct
_atom_sites_solution_secondary difmap
_audit_creation_method SHELXL-97
_cell_angle_alpha 90.00
_cell_angle_beta 90.00
_cell_angle_gamma 90.00
_cell_formula_units_Z 4
_cell_length_a 13.4362(14)
_cell_length_b 29.6111(12)
_cell_length_c 37.4139(18)
_cell_measurement_reflns_used 9844
_cell_measurement_temperature 100(2)
_cell_measurement_theta_max 28.00
_cell_measurement_theta_min 2.32
_cell_volume 14885.5(18)
_computing_cell_refinement SMART
_computing_data_collection 'SMART(Bruker, 2000)'
_computing_data_reduction 'SAINT(Bruker, 2000)'
_computing_molecular_graphics SHELXTL
_computing_publication_material SHELXTL
_computing_structure_refinement SHELXTL
_computing_structure_solution 'SHELXTL(Bruker, 2000)'
_diffrn_ambient_temperature 100(2)
_diffrn_measured_fraction_theta_full 0.977
_diffrn_measured_fraction_theta_max 0.977
_diffrn_measurement_device_type 'Bruker Smart Apex CCD '
_diffrn_measurement_method 'phi and omega scans'
_diffrn_radiation_monochromator graphite
_diffrn_radiation_source 'sealed tube'
_diffrn_radiation_type MoK\a
_diffrn_radiation_wavelength 0.71073
_diffrn_reflns_av_R_equivalents 0.0279
_diffrn_reflns_av_sigmaI/netI 0.0921
_diffrn_reflns_limit_h_max 15
_diffrn_reflns_limit_h_min -16
_diffrn_reflns_limit_k_max 36
_diffrn_reflns_limit_k_min 0
_diffrn_reflns_limit_l_max 46
_diffrn_reflns_limit_l_min -14
_diffrn_reflns_number 24468
_diffrn_reflns_theta_full 26.00
_diffrn_reflns_theta_max 26.00
_diffrn_reflns_theta_min 1.09
_exptl_absorpt_coefficient_mu 0.973
_exptl_absorpt_correction_T_max 0.9262
_exptl_absorpt_correction_T_min 0.7458
_exptl_absorpt_correction_type multi-scan
_exptl_absorpt_process_details 'SADABS; Bruker, 2000'
_exptl_crystal_colour purple
_exptl_crystal_density_diffrn 1.422
_exptl_crystal_density_method 'not measured'
_exptl_crystal_description plate
_exptl_crystal_F_000 6508
_exptl_crystal_size_max 0.32
_exptl_crystal_size_mid 0.32
_exptl_crystal_size_min 0.08
_refine_diff_density_max 0.935
_refine_diff_density_min -0.545
_refine_diff_density_rms 0.072
_refine_ls_extinction_method none
_refine_ls_goodness_of_fit_ref 1.077
_refine_ls_hydrogen_treatment constr
_refine_ls_matrix_type fullcycle
_refine_ls_number_parameters 928
_refine_ls_number_reflns 14298
_refine_ls_number_restraints 0
_refine_ls_restrained_S_all 1.077
_refine_ls_R_factor_all 0.0908
_refine_ls_R_factor_gt 0.0503
_refine_ls_shift/su_max 0.000
_refine_ls_shift/su_mean 0.000
_refine_ls_structure_factor_coef Fsqd
_refine_ls_weighting_details 'calc w=1/[\s^2^(Fo^2^)+(0.06P)^2^+1.99P] where P=(Fo^2^+2Fc^2^)/3'
_refine_ls_weighting_scheme calc
_refine_ls_wR_factor_gt 0.1145
_refine_ls_wR_factor_ref 0.1447
_reflns_number_gt 8072
_reflns_number_total 14298
_reflns_threshold_expression >2sigma(I)
_cod_data_source_file c2cc17821d.txt
_cod_data_source_block 1
_cod_depositor_comments
;
The following automatic conversions were performed:

'_symmetry_cell_setting' value 'Orthorhombic' changed to
'orthorhombic' according to the built-in table from CIF Core
dictionary named 'cif_core.dic' version 2.4.1 from 2010-06-29.

Automatic conversion script
Id: cif_fix_values 1715 2011-07-08 13:25:40Z adriana 
;
_cod_original_sg_symbol_Hall '-P 2ac 2ab '
_cod_original_sg_symbol_H-M 'Pbca '
_cod_database_code 7107479

loop_
_symmetry_equiv_pos_as_xyz
'x, y, z'
'-x+1/2, -y, z+1/2'
'-x, y+1/2, -z+1/2'
'x+1/2, -y+1/2, -z'
'-x, -y, -z'
'x-1/2, y, -z-1/2'
'x, -y-1/2, z-1/2'
'-x-1/2, y-1/2, z'

loop_
_atom_site_label
_atom_site_type_symbol
_atom_site_fract_x
_atom_site_fract_y
_atom_site_fract_z
_atom_site_U_iso_or_equiv
_atom_site_adp_type
_atom_site_occupancy
_atom_site_symmetry_multiplicity
_atom_site_calc_flag
_atom_site_refinement_flags
C1 C 0.9062(3) 0.37056(14) 0.28532(11) 0.0369(9) Uani 1 1 d .
C2 C 0.9589(3) 0.34401(13) 0.30668(10) 0.0348(8) Uani 1 1 d .
H2 H 1.0295 0.3459 0.3063 0.042 Uiso 1 1 calc R
C3 C 0.9126(3) 0.31317(13) 0.32996(11) 0.0341(8) Uani 1 1 d .
C4 C 0.8090(3) 0.31214(12) 0.33190(12) 0.0381(9) Uani 1 1 d .
H4 H 0.7768 0.2937 0.3492 0.046 Uiso 1 1 calc R
C5 C 0.7540(3) 0.33779(12) 0.30890(11) 0.0361(8) Uani 1 1 d .
C6 C 0.8026(3) 0.36926(12) 0.28623(10) 0.0314(8) Uani 1 1 d .
H6 H 0.7647 0.3893 0.2718 0.038 Uiso 1 1 calc R
C7 C 0.9550(3) 0.40246(14) 0.25948(10) 0.0353(8) Uani 1 1 d .
C8 C 0.9731(3) 0.28278(13) 0.35372(11) 0.0365(9) Uani 1 1 d .
C9 C 0.6064(3) 0.30446(14) 0.28860(11) 0.0371(8) Uani 1 1 d .
C10 C 0.5028(3) 0.29870(12) 0.29040(9) 0.0303(7) Uani 1 1 d .
C11 C 0.4561(3) 0.26410(13) 0.27262(11) 0.0338(8) Uani 1 1 d .
H11 H 0.3871 0.2591 0.2764 0.041 Uiso 1 1 calc R
C12 C 0.5077(3) 0.23645(12) 0.24929(10) 0.0298(8) Uani 1 1 d .
C13 C 0.6128(3) 0.24437(14) 0.24487(11) 0.0382(9) Uani 1 1 d .
H13 H 0.6495 0.2270 0.2281 0.046 Uiso 1 1 calc R
C14 C 0.6600(3) 0.27671(11) 0.26472(10) 0.0304(8) Uani 1 1 d .
H14 H 0.7299 0.2805 0.2624 0.036 Uiso 1 1 calc R
C15 C 0.4580(3) 0.19593(12) 0.23243(10) 0.0307(8) Uani 1 1 d .
C16 C 0.0613(3) 0.18884(14) 0.16783(11) 0.0395(9) Uani 1 1 d .
C17 C 0.1140(3) 0.21967(12) 0.14685(10) 0.0360(8) Uani 1 1 d .
H17 H 0.1845 0.2222 0.1480 0.043 Uiso 1 1 calc R
C18 C 0.0571(3) 0.24646(13) 0.12411(11) 0.0355(9) Uani 1 1 d .
C19 C -0.0428(3) 0.24326(15) 0.12211(11) 0.0387(9) Uani 1 1 d .
H19 H -0.0784 0.2629 0.1066 0.046 Uiso 1 1 calc R
C20 C -0.0947(3) 0.21169(14) 0.14239(11) 0.0383(9) Uani 1 1 d .
C21 C -0.0432(3) 0.18332(12) 0.16451(10) 0.0346(8) Uani 1 1 d .
H21 H -0.0768 0.1603 0.1774 0.042 Uiso 1 1 calc R
C22 C 0.1158(3) 0.15597(14) 0.19183(11) 0.0385(8) Uani 1 1 d .
C23 C -0.2066(3) 0.20886(13) 0.14025(10) 0.0337(8) Uani 1 1 d .
C24 C 0.1016(3) 0.27442(13) 0.06772(11) 0.0352(8) Uani 1 1 d .
C25 C 0.0956(2) 0.31192(13) 0.04632(10) 0.0323(8) Uani 1 1 d .
C26 C 0.0965(3) 0.30914(14) 0.00944(10) 0.0364(9) Uani 1 1 d .
H26 H 0.0972 0.3358 -0.0047 0.044 Uiso 1 1 calc R
C27 C 0.0963(3) 0.26726(16) -0.00642(12) 0.0420(10) Uani 1 1 d .
C28 C 0.1022(3) 0.22843(14) 0.01439(11) 0.0387(9) Uani 1 1 d .
H28 H 0.1046 0.1996 0.0032 0.046 Uiso 1 1 calc R
C29 C 0.1044(3) 0.23167(14) 0.05165(11) 0.0358(9) Uani 1 1 d .
H29 H 0.1077 0.2052 0.0659 0.043 Uiso 1 1 calc R
C30 C 0.0940(3) 0.26460(15) -0.04665(11) 0.0410(10) Uani 1 1 d .
C31 C 0.0085(3) 0.10589(12) 0.09669(11) 0.0340(8) Uani 1 1 d .
C32 C -0.0619(3) 0.08833(14) 0.12077(11) 0.0387(9) Uani 1 1 d .
H32 H -0.0407 0.0757 0.1428 0.046 Uiso 1 1 calc R
C33 C -0.1644(3) 0.08945(12) 0.11217(10) 0.0326(8) Uani 1 1 d .
C34 C -0.1918(3) 0.10681(14) 0.07913(11) 0.0383(9) Uani 1 1 d .
H34 H -0.2601 0.1079 0.0725 0.046 Uiso 1 1 calc R
C35 C -0.1206(3) 0.12226(14) 0.05610(11) 0.0366(8) Uani 1 1 d .
C36 C -0.0200(3) 0.12203(14) 0.06334(11) 0.0384(9) Uani 1 1 d .
H36 H 0.0275 0.1324 0.0464 0.046 Uiso 1 1 calc R
C37 C 0.1146(3) 0.10315(12) 0.10756(10) 0.0294(7) Uani 1 1 d .
C38 C -0.2370(3) 0.07157(17) 0.13797(12) 0.0466(10) Uani 1 1 d .
C39 C -0.1489(3) 0.17757(12) 0.01083(12) 0.0350(9) Uani 1 1 d .
C40 C -0.1429(3) 0.18782(13) -0.02492(12) 0.0406(9) Uani 1 1 d .
C41 C -0.1490(3) 0.23248(15) -0.03760(12) 0.0413(10) Uani 1 1 d .
H41 H -0.1489 0.2387 -0.0625 0.050 Uiso 1 1 calc R
C42 C -0.1550(3) 0.26701(11) -0.01295(10) 0.0288(7) Uani 1 1 d .
C43 C -0.1552(3) 0.25633(13) 0.02346(10) 0.0316(8) Uani 1 1 d .
H43 H -0.1574 0.2802 0.0404 0.038 Uiso 1 1 calc R
C44 C -0.1525(3) 0.21195(14) 0.03561(11) 0.0370(9) Uani 1 1 d .
H44 H -0.1532 0.2055 0.0605 0.044 Uiso 1 1 calc R
C45 C -0.1599(3) 0.31264(13) -0.02692(12) 0.0374(9) Uani 1 1 d .
Co1 Co 0.94247(4) 0.478676(18) 0.205358(15) 0.03655(13) Uani 1 1 d .
Co2 Co 0.29449(4) 0.128879(18) 0.233959(14) 0.03248(13) Uani 1 1 d .
Co3 Co 0.09747(4) 0.263437(17) -0.112804(15) 0.03459(13) Uani 1 1 d .
Co4 Co 0.33083(4) 0.128048(18) 0.092827(15) 0.03685(13) Uani 1 1 d .
N1 N 0.4400(3) 0.32816(12) 0.31172(9) 0.0376(7) Uani 1 1 d .
N2 N 0.0865(3) 0.35533(13) 0.06262(9) 0.0453(9) Uani 1 1 d .
N3 N -0.1400(3) 0.15175(12) -0.05190(10) 0.0387(8) Uani 1 1 d .
O1 O 0.9078(2) 0.43697(10) 0.24859(7) 0.0398(7) Uani 1 1 d .
O2 O 1.0419(2) 0.39212(9) 0.24984(7) 0.0382(6) Uani 1 1 d .
O3 O 1.0660(2) 0.28697(10) 0.35299(8) 0.0433(7) Uani 1 1 d .
O4 O 0.9333(2) 0.25496(9) 0.37391(8) 0.0372(6) Uani 1 1 d .
O5 O 0.65116(19) 0.33702(9) 0.30954(7) 0.0336(6) Uani 1 1 d .
O6 O 0.4763(2) 0.35154(10) 0.33496(7) 0.0370(6) Uani 1 1 d .
O7 O 0.3510(2) 0.32948(9) 0.30416(8) 0.0419(7) Uani 1 1 d .
O8 O 0.3723(2) 0.18857(9) 0.24127(8) 0.0383(6) Uani 1 1 d .
O9 O 0.5120(2) 0.17263(9) 0.21096(7) 0.0326(6) Uani 1 1 d .
O10 O 0.2114(2) 0.16019(9) 0.19347(8) 0.0349(6) Uani 1 1 d .
O11 O 0.0670(2) 0.12892(9) 0.21005(7) 0.0356(6) Uani 1 1 d .
O12 O -0.2421(2) 0.17851(10) 0.16038(7) 0.0408(7) Uani 1 1 d .
O13 O -0.2513(2) 0.23241(9) 0.11812(7) 0.0361(6) Uani 1 1 d .
O14 O 0.1115(2) 0.27854(9) 0.10323(7) 0.0366(6) Uani 1 1 d .
O15 O 0.0272(3) 0.35900(9) 0.08775(9) 0.0482(8) Uani 1 1 d .
O16 O 0.1302(3) 0.38708(11) 0.04959(9) 0.0542(9) Uani 1 1 d .
O17 O 0.09033(19) 0.30143(9) -0.06422(7) 0.0359(6) Uani 1 1 d .
O18 O 0.0985(2) 0.22777(10) -0.06222(8) 0.0416(7) Uani 1 1 d .
O19 O 0.1754(2) 0.12799(9) 0.09006(7) 0.0359(6) Uani 1 1 d .
O20 O 0.1407(2) 0.07775(9) 0.13254(8) 0.0381(6) Uani 1 1 d .
O21 O -0.2046(2) 0.05765(9) 0.16778(7) 0.0363(6) Uani 1 1 d .
H21C H -0.1572 0.0330 0.1638 0.054 Uiso 1 1 d R
O22 O -0.3257(2) 0.06737(11) 0.12803(8) 0.0479(8) Uani 1 1 d .
O23 O -0.1512(2) 0.13372(10) 0.02119(8) 0.0416(7) Uani 1 1 d .
O24 O -0.0994(2) 0.11708(11) -0.04545(8) 0.0451(7) Uani 1 1 d .
O25 O -0.1792(2) 0.16049(10) -0.08070(8) 0.0426(7) Uani 1 1 d .
O26 O -0.1598(2) 0.31751(9) -0.06011(8) 0.0406(7) Uani 1 1 d .
O27 O -0.1690(2) 0.34550(10) -0.00496(8) 0.0432(7) Uani 1 1 d .
O1W O 1.0815(2) 0.44463(10) 0.19618(7) 0.0378(6) Uani 1 1 d .
H1X H 1.0684 0.4138 0.1879 0.057 Uiso 1 1 d R
H1Y H 1.1197 0.4435 0.2185 0.057 Uiso 1 1 d R
O2W O 1.0143(2) 0.52324(10) 0.23885(8) 0.0459(8) Uani 1 1 d .
H2X H 1.0759 0.5226 0.2439 0.069 Uiso 1 1 d R
H2Y H 0.9662 0.5453 0.2480 0.069 Uiso 0.50 1 d PR
O3W O 0.8124(2) 0.51276(9) 0.21471(8) 0.0386(6) Uani 1 1 d .
H3X H 0.7586 0.4983 0.2012 0.058 Uiso 1 1 d R
H3Y H 0.8194 0.5442 0.2070 0.058 Uiso 1 1 d R
O4W O 0.8653(2) 0.43373(9) 0.17218(8) 0.0371(6) Uani 1 1 d .
H4X H 0.9113 0.4111 0.1626 0.056 Uiso 1 1 d R
H4Y H 0.8351 0.4505 0.1524 0.056 Uiso 1 1 d R
O5W O 0.9682(2) 0.52207(9) 0.16274(7) 0.0393(6) Uani 1 1 d .
H5X H 0.9711 0.5533 0.1713 0.059 Uiso 1 1 d R
H5Y H 0.9141 0.5191 0.1453 0.059 Uiso 1 1 d R
O6W O 0.3820(2) 0.09898(10) 0.27433(8) 0.0390(6) Uani 1 1 d .
H6X H 0.3443 0.0747 0.2859 0.058 Uiso 1 1 d R
H6Y H 0.4470 0.1140 0.2753 0.058 Uiso 1 1 d R
O7W O 0.2006(2) 0.14187(9) 0.27662(7) 0.0347(6) Uani 1 1 d .
H7X H 0.2398 0.1448 0.2986 0.052 Uiso 1 1 d R
H7Y H 0.1318 0.1434 0.2680 0.052 Uiso 1 1 d R
O8W O 0.2064(2) 0.06953(9) 0.22807(7) 0.0339(6) Uani 1 1 d .
H8X H 0.2489 0.0428 0.2307 0.051 Uiso 1 1 d R
H8Y H 0.1758 0.0695 0.2043 0.051 Uiso 1 1 d R
O9W O 0.40172(19) 0.10069(9) 0.19932(7) 0.0329(6) Uani 1 1 d .
H9X H 0.4056 0.1189 0.1775 0.049 Uiso 1 1 d R
H9Y H 0.4669 0.1003 0.2111 0.049 Uiso 1 1 d R
O10W O 0.07265(19) 0.32051(9) -0.14277(7) 0.0341(6) Uani 1 1 d .
H10X H 0.0515 0.3118 -0.1669 0.051 Uiso 1 1 d R
H10Y H 0.1341 0.3382 -0.1442 0.051 Uiso 1 1 d R
O11W O 0.3343(2) 0.08433(10) 0.04923(8) 0.0476(7) Uani 1 1 d .
H11X H 0.2732 0.0662 0.0488 0.071 Uiso 1 1 d R
H11Y H 0.3394 0.1018 0.0271 0.071 Uiso 1 1 d R
O12W O 0.4885(2) 0.12542(10) 0.09019(8) 0.0419(7) Uani 1 1 d .
H12X H 0.5132 0.1497 0.0748 0.063 Uiso 1 1 d R
H12Y H 0.5163 0.1290 0.1142 0.063 Uiso 1 1 d R
O13W O 0.3420(2) 0.17191(10) 0.13688(7) 0.0382(6) Uani 1 1 d .
H13X H 0.4052 0.1884 0.1358 0.057 Uiso 1 1 d R
H13Y H 0.2822 0.1690 0.1517 0.057 Uiso 1 1 d R
O14W O 0.3307(2) 0.07570(9) 0.13153(8) 0.0398(6) Uani 1 1 d .
H14X H 0.3787 0.0577 0.1355 0.060 Uiso 1 1 d R
H14Y H 0.2668 0.0756 0.1442 0.060 Uiso 1 1 d R
O15W O 0.8751(5) 0.4350(2) 0.10425(17) 0.0544(17) Uani 0.50 1 d P
H15X H 0.8382 0.4143 0.0957 0.082 Uiso 0.50 1 d PR
H15Y H 0.9350 0.4304 0.0979 0.082 Uiso 0.50 1 d PR
H16A H 0.7534 0.0648 1.0024 0.082 Uiso 0.40 1 d PR
H16B H 0.7897 0.0270 0.9849 0.082 Uiso 0.40 1 d PR
O16W O 0.7880(4) 0.0410(2) 1.0047(2) 0.0379(16) Uani 0.40 1 d P
O17W O 0.7303(5) 0.3735(3) 0.15953(18) 0.0555(18) Uani 0.50 1 d P
H17X H 0.7819 0.3572 0.1618 0.083 Uiso 0.50 1 d PR
H17Y H 0.7349 0.3964 0.1732 0.083 Uiso 0.50 1 d PR
O18W O 0.6752(5) 0.4196(3) 0.0799(2) 0.049(2) Uani 0.40 1 d P
H18A H 0.6387 0.4013 0.0683 0.073 Uiso 0.40 1 d PR
H18D H 0.6888 0.4077 0.1000 0.073 Uiso 0.40 1 d PR
O19W O 0.5670(6) 0.4745(3) 0.0575(2) 0.055(2) Uani 0.40 1 d P
H19D H 0.6064 0.4545 0.0657 0.082 Uiso 0.40 1 d PR
H19A H 0.5749 0.4769 0.0351 0.082 Uiso 0.40 1 d PR
O20W O 0.4017(7) 0.4917(4) 0.1497(3) 0.045(2) Uani 0.30 1 d P
H20A H 0.3569 0.5115 0.1461 0.067 Uiso 0.30 1 d PR
H20B H 0.3747 0.4668 0.1554 0.067 Uiso 0.30 1 d PR
O21W O 0.3125(6) 0.4435(3) 0.1005(2) 0.0473(19) Uani 0.40 1 d P
H21E H 0.3414 0.4591 0.1164 0.071 Uiso 0.40 1 d PR
H21D H 0.3472 0.4203 0.0958 0.071 Uiso 0.40 1 d PR
O22W O 0.6918(5) 0.4408(2) -0.00593(17) 0.0509(16) Uani 0.50 1 d P
H22X H 0.6296 0.4387 -0.0021 0.076 Uiso 0.50 1 d PR
H22Y H 0.7141 0.4592 0.0096 0.076 Uiso 0.50 1 d PR
O23W O 0.0240(7) 0.5229(3) 0.0401(3) 0.045(2) Uani 0.30 1 d P
H23D H 0.0840 0.5156 0.0360 0.067 Uiso 0.30 1 d PR
H23C H 0.0218 0.5402 0.0583 0.067 Uiso 0.30 1 d PR
O24W O 0.6107(8) 0.4315(3) 0.1630(3) 0.046(2) Uani 0.30 1 d P
H24C H 0.5493 0.4382 0.1618 0.069 Uiso 0.30 1 d PR
H24B H 0.6248 0.4099 0.1488 0.069 Uiso 0.30 1 d PR

loop_
_atom_site_aniso_label
_atom_site_aniso_U_11
_atom_site_aniso_U_22
_atom_site_aniso_U_33
_atom_site_aniso_U_23
_atom_site_aniso_U_13
_atom_site_aniso_U_12
C1 0.039(2) 0.037(2) 0.035(2) -0.0044(17) -0.0011(16) -0.0005(16)
C2 0.042(2) 0.0353(18) 0.0268(18) 0.0020(15) -0.0025(16) 0.0101(16)
C3 0.0271(18) 0.044(2) 0.0314(19) 0.0014(16) 0.0014(15) 0.0007(15)
C4 0.0303(18) 0.0248(16) 0.059(3) -0.0111(17) -0.0153(18) -0.0057(15)
C5 0.0313(19) 0.0298(17) 0.047(2) 0.0025(16) 0.0050(17) -0.0031(16)
C6 0.0279(18) 0.0282(16) 0.038(2) -0.0014(15) -0.0087(15) -0.0086(14)
C7 0.0319(19) 0.042(2) 0.032(2) 0.0049(16) 0.0035(17) -0.0031(16)
C8 0.039(2) 0.0378(19) 0.033(2) 0.0064(16) 0.0126(16) 0.0146(16)
C9 0.0322(19) 0.044(2) 0.035(2) 0.0040(17) 0.0065(16) -0.0022(16)
C10 0.0361(19) 0.0296(16) 0.0252(18) 0.0020(14) 0.0032(15) -0.0002(15)
C11 0.0288(19) 0.0328(17) 0.040(2) 0.0081(16) -0.0120(16) 0.0013(15)
C12 0.0192(16) 0.0329(17) 0.037(2) 0.0039(15) -0.0137(14) 0.0070(14)
C13 0.035(2) 0.043(2) 0.037(2) -0.0002(18) 0.0101(17) -0.0092(18)
C14 0.0228(18) 0.0270(16) 0.041(2) 0.0017(15) 0.0019(15) -0.0051(13)
C15 0.0323(19) 0.0286(17) 0.0312(19) 0.0077(15) -0.0017(15) 0.0099(15)
C16 0.040(2) 0.044(2) 0.035(2) 0.0034(17) -0.0069(18) -0.0049(18)
C17 0.046(2) 0.0311(17) 0.0310(19) -0.0024(16) 0.0054(18) -0.0050(16)
C18 0.0222(17) 0.0422(19) 0.042(2) 0.0148(17) -0.0111(15) -0.0189(15)
C19 0.0236(18) 0.055(2) 0.037(2) -0.0001(18) -0.0002(16) 0.0026(17)
C20 0.0281(19) 0.042(2) 0.045(2) 0.0014(18) -0.0087(16) 0.0061(16)
C21 0.040(2) 0.0297(17) 0.034(2) -0.0059(15) 0.0067(17) -0.0024(15)
C22 0.041(2) 0.0334(18) 0.042(2) 0.0030(17) -0.0013(18) 0.0074(16)
C23 0.0250(17) 0.041(2) 0.035(2) -0.0030(16) 0.0048(15) -0.0073(15)
C24 0.039(2) 0.0309(17) 0.035(2) 0.0089(16) -0.0034(17) -0.0078(16)
C25 0.0237(16) 0.044(2) 0.0291(19) 0.0068(16) -0.0001(14) -0.0045(15)
C26 0.0338(19) 0.051(2) 0.0240(18) 0.0182(17) 0.0116(15) 0.0018(17)
C27 0.031(2) 0.060(3) 0.036(2) 0.0032(19) 0.0043(17) -0.0002(18)
C28 0.037(2) 0.043(2) 0.037(2) 0.0006(18) 0.0033(18) 0.0018(17)
C29 0.0207(17) 0.047(2) 0.040(2) 0.0034(18) 0.0098(16) 0.0072(16)
C30 0.040(2) 0.058(3) 0.0249(19) 0.0057(17) -0.0012(16) 0.0158(19)
C31 0.0290(18) 0.0350(18) 0.038(2) 0.0080(16) -0.0082(15) 0.0053(15)
C32 0.042(2) 0.044(2) 0.030(2) -0.0013(16) 0.0043(17) 0.0089(17)
C33 0.0318(18) 0.0325(17) 0.033(2) 0.0077(15) 0.0070(16) -0.0023(14)
C34 0.0358(19) 0.046(2) 0.033(2) 0.0135(17) -0.0080(17) 0.0019(17)
C35 0.0310(19) 0.043(2) 0.036(2) 0.0121(17) 0.0019(16) -0.0060(17)
C36 0.036(2) 0.047(2) 0.033(2) 0.0071(17) 0.0113(16) -0.0100(17)
C37 0.0273(17) 0.0323(17) 0.0287(19) -0.0017(15) 0.0059(15) 0.0081(14)
C38 0.039(2) 0.063(3) 0.039(2) 0.019(2) 0.0009(19) -0.006(2)
C39 0.0218(16) 0.0319(18) 0.051(2) 0.0105(18) -0.0036(16) -0.0100(14)
C40 0.047(2) 0.0338(19) 0.041(2) 0.0039(17) -0.0122(18) 0.0038(17)
C41 0.041(2) 0.046(2) 0.036(2) 0.0017(18) -0.0030(18) 0.0046(18)
C42 0.0332(18) 0.0260(16) 0.0271(19) 0.0021(15) -0.0045(15) 0.0038(14)
C43 0.0264(18) 0.0424(19) 0.0259(18) 0.0025(15) 0.0143(14) 0.0004(15)
C44 0.0308(19) 0.043(2) 0.037(2) 0.0144(18) -0.0001(16) 0.0012(16)
C45 0.0298(18) 0.0353(18) 0.047(2) 0.0070(17) 0.0065(17) 0.0113(16)
Co1 0.0359(3) 0.0372(3) 0.0365(3) 0.0040(2) -0.0016(2) -0.0029(2)
Co2 0.0332(3) 0.0341(3) 0.0301(3) 0.0032(2) -0.0004(2) 0.0005(2)
Co3 0.0376(3) 0.0334(3) 0.0328(3) 0.0007(2) -0.0008(2) 0.0009(2)
Co4 0.0379(3) 0.0391(3) 0.0335(3) 0.0035(2) 0.0012(2) 0.0028(2)
N1 0.0380(18) 0.0466(18) 0.0284(17) -0.0056(15) -0.0030(15) 0.0001(15)
N2 0.062(2) 0.051(2) 0.0230(16) 0.0101(15) 0.0118(16) -0.0097(18)
N3 0.0350(17) 0.0398(17) 0.041(2) 0.0035(15) -0.0048(14) -0.0062(15)
O1 0.0472(17) 0.0449(15) 0.0274(14) 0.0029(12) 0.0024(12) -0.0064(13)
O2 0.0321(14) 0.0443(15) 0.0382(16) 0.0164(13) 0.0040(12) -0.0012(12)
O3 0.0394(15) 0.0533(17) 0.0373(15) 0.0193(14) -0.0050(12) -0.0047(14)
O4 0.0290(13) 0.0415(14) 0.0411(15) -0.0011(12) 0.0002(12) 0.0040(12)
O5 0.0263(13) 0.0412(14) 0.0332(14) 0.0022(12) -0.0009(11) 0.0056(11)
O6 0.0341(14) 0.0440(15) 0.0330(14) -0.0094(12) 0.0052(12) -0.0033(12)
O7 0.0363(15) 0.0394(14) 0.0498(18) -0.0301(13) -0.0110(13) 0.0050(12)
O8 0.0427(16) 0.0382(14) 0.0339(15) -0.0062(12) 0.0002(12) -0.0008(12)
O9 0.0344(14) 0.0360(13) 0.0275(13) -0.0038(11) 0.0010(11) -0.0033(11)
O10 0.0337(14) 0.0308(13) 0.0403(15) -0.0002(11) -0.0014(12) 0.0026(11)
O11 0.0345(14) 0.0425(14) 0.0298(14) 0.0007(12) -0.0026(11) -0.0005(12)
O12 0.0389(15) 0.0524(16) 0.0309(14) 0.0198(13) -0.0030(12) -0.0071(13)
O13 0.0346(15) 0.0399(14) 0.0336(14) 0.0013(12) 0.0042(12) 0.0030(12)
O14 0.0312(14) 0.0426(14) 0.0359(15) 0.0100(12) -0.0013(12) -0.0177(12)
O15 0.057(2) 0.0328(14) 0.055(2) 0.0053(14) 0.0121(16) 0.0037(13)
O16 0.0556(19) 0.0572(19) 0.0498(19) 0.0030(16) 0.0233(15) -0.0354(16)
O17 0.0314(13) 0.0398(13) 0.0367(15) 0.0015(12) 0.0049(11) 0.0190(11)
O18 0.0395(16) 0.0507(17) 0.0347(15) 0.0066(13) -0.0013(13) -0.0125(13)
O19 0.0391(15) 0.0358(13) 0.0328(14) 0.0065(11) -0.0014(12) -0.0055(11)
O20 0.0405(15) 0.0350(13) 0.0389(15) 0.0119(13) -0.0077(12) -0.0022(12)
O21 0.0427(15) 0.0386(14) 0.0274(14) 0.0030(11) 0.0067(12) -0.0069(12)
O22 0.0508(18) 0.0560(18) 0.0369(17) 0.0214(14) -0.0142(14) -0.0143(15)
O23 0.0459(16) 0.0461(15) 0.0329(15) 0.0157(13) -0.0059(12) -0.0014(13)
O24 0.0534(18) 0.0499(17) 0.0320(15) -0.0033(13) -0.0007(13) 0.0127(14)
O25 0.0430(16) 0.0465(16) 0.0383(16) 0.0069(13) -0.0114(13) -0.0124(13)
O26 0.0468(17) 0.0333(14) 0.0418(16) 0.0022(12) 0.0015(13) 0.0079(12)
O27 0.0531(18) 0.0388(14) 0.0378(16) 0.0037(13) 0.0056(14) 0.0076(13)
O1W 0.0326(14) 0.0437(15) 0.0371(15) -0.0008(13) -0.0079(12) -0.0062(12)
O2W 0.0534(19) 0.0459(16) 0.0385(16) 0.0117(13) -0.0112(14) -0.0244(15)
O3W 0.0424(16) 0.0348(13) 0.0387(16) -0.0077(12) -0.0058(13) 0.0089(12)
O4W 0.0368(14) 0.0397(14) 0.0348(15) -0.0019(12) 0.0062(12) 0.0019(12)
O5W 0.0451(16) 0.0363(14) 0.0366(15) 0.0081(12) -0.0009(13) -0.0062(12)
O6W 0.0352(15) 0.0460(15) 0.0356(15) 0.0043(13) -0.0059(12) -0.0069(13)
O7W 0.0331(14) 0.0413(14) 0.0297(14) -0.0055(11) 0.0011(11) -0.0044(12)
O8W 0.0310(13) 0.0339(13) 0.0369(14) 0.0066(11) -0.0010(11) -0.0035(11)
O9W 0.0327(14) 0.0364(13) 0.0294(14) 0.0045(11) -0.0032(11) -0.0038(11)
O10W 0.0289(12) 0.0325(13) 0.0409(15) -0.0019(12) -0.0038(11) -0.0067(11)
O11W 0.0535(19) 0.0474(17) 0.0418(18) -0.0067(14) -0.0009(14) -0.0062(14)
O12W 0.0425(16) 0.0498(16) 0.0335(16) 0.0111(13) 0.0018(12) -0.0102(13)
O13W 0.0345(15) 0.0485(15) 0.0314(14) 0.0058(13) -0.0006(12) -0.0068(12)
O14W 0.0405(15) 0.0396(14) 0.0393(16) 0.0078(13) 0.0020(13) -0.0053(12)
O15W 0.047(4) 0.074(4) 0.042(4) 0.001(3) -0.007(3) 0.003(3)
O16W 0.019(3) 0.034(3) 0.061(5) -0.001(3) 0.012(3) -0.004(3)
O17W 0.038(3) 0.082(5) 0.047(4) 0.008(3) -0.005(3) -0.019(3)
O18W 0.039(4) 0.071(5) 0.037(4) -0.012(4) 0.016(3) 0.011(4)
O19W 0.060(5) 0.058(5) 0.046(5) -0.006(4) 0.015(4) 0.013(4)
O20W 0.040(5) 0.048(5) 0.046(6) 0.007(5) 0.003(5) 0.004(4)
O21W 0.052(5) 0.043(4) 0.047(4) -0.012(3) 0.020(4) -0.009(4)
O22W 0.050(4) 0.055(4) 0.047(4) -0.014(3) 0.004(3) 0.005(3)
O23W 0.040(6) 0.048(5) 0.046(6) -0.019(5) 0.015(4) -0.023(4)
O24W 0.047(6) 0.049(6) 0.042(6) -0.015(5) -0.013(5) 0.013(5)

loop_
_atom_type_symbol
_atom_type_description
_atom_type_scat_dispersion_real
_atom_type_scat_dispersion_imag
_atom_type_scat_source
C C 0.0033 0.0016 'International Tables Vol C Tables 4.2.6.8 and 6.1.1.4'
H H 0.0000 0.0000 'International Tables Vol C Tables 4.2.6.8 and 6.1.1.4'
N N 0.0061 0.0033 'International Tables Vol C Tables 4.2.6.8 and 6.1.1.4'
O O 0.0106 0.0060 'International Tables Vol C Tables 4.2.6.8 and 6.1.1.4'
Co Co 0.3494 0.9721 'International Tables Vol C Tables 4.2.6.8 and 6.1.1.4'

loop_
_geom_angle_atom_site_label_1
_geom_angle_atom_site_label_2
_geom_angle_atom_site_label_3
_geom_angle
_geom_angle_site_symmetry_1
_geom_angle_site_symmetry_3
C2 C1 C6 120.2(4) . .
C2 C1 C7 121.8(4) . .
C6 C1 C7 118.0(4) . .
C1 C2 C3 121.4(4) . .
C1 C2 H2 119.3 . .
C3 C2 H2 119.3 . .
C4 C3 C2 119.2(4) . .
C4 C3 C8 119.7(4) . .
C2 C3 C8 121.0(3) . .
C5 C4 C3 119.7(4) . .
C5 C4 H4 120.2 . .
C3 C4 H4 120.2 . .
C4 C5 O5 121.4(3) . .
C4 C5 C6 119.6(4) . .
O5 C5 C6 118.8(3) . .
C1 C6 C5 119.5(4) . .
C1 C6 H6 120.3 . .
C5 C6 H6 120.3 . .
O2 C7 O1 124.5(3) . .
O2 C7 C1 115.9(3) . .
O1 C7 C1 119.6(3) . .
O4 C8 O3 120.6(3) . .
O4 C8 C3 121.6(3) . .
O3 C8 C3 117.8(3) . .
O4 C8 Co3 67.60(16) . 7_666
O3 C8 Co3 53.09(14) . 7_666
C3 C8 Co3 170.6(3) . 7_666
O5 C9 C10 119.3(3) . .
O5 C9 C14 122.9(3) . .
C10 C9 C14 117.7(4) . .
C11 C10 C9 121.3(4) . .
C11 C10 N1 116.7(3) . .
C9 C10 N1 121.9(3) . .
C10 C11 C12 121.2(4) . .
C10 C11 H11 119.4 . .
C12 C11 H11 119.4 . .
C11 C12 C13 117.9(3) . .
C11 C12 C15 120.8(3) . .
C13 C12 C15 121.0(3) . .
C14 C13 C12 120.4(4) . .
C14 C13 H13 119.8 . .
C12 C13 H13 119.8 . .
C13 C14 C9 121.0(4) . .
C13 C14 H14 119.5 . .
C9 C14 H14 119.5 . .
O8 C15 O9 127.5(3) . .
O8 C15 C12 116.5(3) . .
O9 C15 C12 116.0(3) . .
C17 C16 C21 121.9(4) . .
C17 C16 C22 120.6(4) . .
C21 C16 C22 117.1(4) . .
C18 C17 C16 115.9(4) . .
C18 C17 H17 122.0 . .
C16 C17 H17 122.0 . .
C19 C18 C17 122.8(4) . .
C19 C18 O14 121.7(3) . .
C17 C18 O14 115.6(3) . .
C18 C19 C20 121.1(4) . .
C18 C19 H19 119.5 . .
C20 C19 H19 119.5 . .
C21 C20 C19 119.3(4) . .
C21 C20 C23 120.2(4) . .
C19 C20 C23 120.5(3) . .
C20 C21 C16 118.9(4) . .
C20 C21 H21 120.6 . .
C16 C21 H21 120.6 . .
O11 C22 O10 124.2(3) . .
O11 C22 C16 119.1(4) . .
O10 C22 C16 116.5(3) . .
O13 C23 O12 128.0(3) . .
O13 C23 C20 119.2(3) . .
O12 C23 C20 112.6(3) . .
O14 C24 C25 120.7(3) . .
O14 C24 C29 120.3(3) . .
C25 C24 C29 118.8(4) . .
C24 C25 C26 122.3(4) . .
C24 C25 N2 119.0(3) . .
C26 C25 N2 118.7(3) . .
C27 C26 C25 119.0(4) . .
C27 C26 H26 120.5 . .
C25 C26 H26 120.5 . .
C26 C27 C28 120.3(4) . .
C26 C27 C30 118.6(4) . .
C28 C27 C30 121.1(4) . .
C27 C28 C29 120.2(4) . .
C27 C28 H28 119.9 . .
C29 C28 H28 119.9 . .
C28 C29 C24 119.3(4) . .
C28 C29 H29 120.4 . .
C24 C29 H29 120.4 . .
O18 C30 O17 120.9(3) . .
O18 C30 C27 121.0(4) . .
O17 C30 C27 118.1(4) . .
O18 C30 Co3 61.08(16) . .
O17 C30 Co3 59.80(16) . .
C27 C30 Co3 176.8(3) . .
C36 C31 C32 121.2(4) . .
C36 C31 C37 121.9(3) . .
C32 C31 C37 116.8(3) . .
C31 C32 C33 120.0(4) . .
C31 C32 H32 120.0 . .
C33 C32 H32 120.0 . .
C34 C33 C32 118.0(3) . .
C34 C33 C38 122.8(4) . .
C32 C33 C38 119.2(4) . .
C35 C34 C33 120.0(4) . .
C35 C34 H34 120.0 . .
C33 C34 H34 120.0 . .
C34 C35 C36 124.1(4) . .
C34 C35 O23 117.4(3) . .
C36 C35 O23 117.9(3) . .
C35 C36 C31 116.6(3) . .
C35 C36 H36 121.7 . .
C31 C36 H36 121.7 . .
O20 C37 O19 123.4(3) . .
O20 C37 C31 120.4(3) . .
O19 C37 C31 116.2(3) . .
O22 C38 O21 123.7(3) . .
O22 C38 C33 118.1(4) . .
O21 C38 C33 117.9(4) . .
O23 C39 C40 119.4(4) . .
O23 C39 C44 121.0(3) . .
C40 C39 C44 119.6(3) . .
C39 C40 C41 122.2(4) . .
C39 C40 N3 120.6(3) . .
C41 C40 N3 116.9(4) . .
C42 C41 C40 118.3(4) . .
C42 C41 H41 120.8 . .
C40 C41 H41 120.8 . .
C41 C42 C43 118.9(3) . .
C41 C42 C45 116.9(4) . .
C43 C42 C45 124.2(4) . .
C44 C43 C42 122.1(4) . .
C44 C43 H43 118.9 . .
C42 C43 H43 118.9 . .
C39 C44 C43 118.6(4) . .
C39 C44 H44 120.7 . .
C43 C44 H44 120.7 . .
O26 C45 O27 123.4(3) . .
O26 C45 C42 117.7(3) . .
O27 C45 C42 118.8(3) . .
O3W Co1 O2W 88.85(13) . .
O3W Co1 O5W 88.17(12) . .
O2W Co1 O5W 89.59(11) . .
O3W Co1 O1 88.21(12) . .
O2W Co1 O1 90.69(11) . .
O5W Co1 O1 176.37(12) . .
O3W Co1 O4W 89.54(11) . .
O2W Co1 O4W 178.20(13) . .
O5W Co1 O4W 91.17(11) . .
O1 Co1 O4W 88.45(11) . .
O3W Co1 O1W 178.24(11) . .
O2W Co1 O1W 89.46(12) . .
O5W Co1 O1W 91.33(11) . .
O1 Co1 O1W 92.30(11) . .
O4W Co1 O1W 92.15(11) . .
O7W Co2 O8 92.70(11) . .
O7W Co2 O10 98.65(11) . .
O8 Co2 O10 89.25(11) . .
O7W Co2 O6W 82.28(11) . .
O8 Co2 O6W 88.97(12) . .
O10 Co2 O6W 178.03(12) . .
O7W Co2 O9W 164.37(11) . .
O8 Co2 O9W 94.24(11) . .
O10 Co2 O9W 95.43(10) . .
O6W Co2 O9W 83.86(11) . .
O7W Co2 O8W 83.95(11) . .
O8 Co2 O8W 176.29(11) . .
O10 Co2 O8W 89.67(10) . .
O6W Co2 O8W 92.16(11) . .
O9W Co2 O8W 89.40(10) . .
O3 Co3 O13 101.04(12) 7_465 4
O3 Co3 O10W 103.23(12) 7_465 .
O13 Co3 O10W 93.36(10) 4 .
O3 Co3 O17 157.14(12) 7_465 .
O13 Co3 O17 95.48(10) 4 .
O10W Co3 O17 91.36(10) . .
O3 Co3 O18 101.28(12) 7_465 .
O13 Co3 O18 96.20(11) 4 .
O10W Co3 O18 151.40(11) . .
O17 Co3 O18 60.96(11) . .
O3 Co3 O4 59.40(11) 7_465 7_465
O13 Co3 O4 159.31(11) 4 7_465
O10W Co3 O4 85.53(10) . 7_465
O17 Co3 O4 105.20(10) . 7_465
O18 Co3 O4 94.50(10) . 7_465
O3 Co3 C30 129.99(11) 7_465 .
O13 Co3 C30 96.60(10) 4 .
O10W Co3 C30 122.07(10) . .
O17 Co3 C30 30.98(10) . .
O18 Co3 C30 29.99(10) . .
O4 Co3 C30 101.49(10) 7_465 .
O3 Co3 C8 29.92(9) 7_465 7_465
O13 Co3 C8 130.47(9) 4 7_465
O10W Co3 C8 93.92(10) . 7_465
O17 Co3 C8 133.19(9) . 7_465
O18 Co3 C8 100.10(9) . 7_465
O4 Co3 C8 29.51(9) 7_465 7_465
C30 Co3 C8 119.78(14) . 7_465
O26 Co4 O11W 91.14(12) 4 .
O26 Co4 O19 91.87(11) 4 .
O11W Co4 O19 89.02(12) . .
O26 Co4 O13W 88.73(11) 4 .
O11W Co4 O13W 174.61(12) . .
O19 Co4 O13W 96.37(11) . .
O26 Co4 O14W 173.20(11) 4 .
O11W Co4 O14W 94.61(12) . .
O19 Co4 O14W 91.85(11) . .
O13W Co4 O14W 85.20(11) . .
O26 Co4 O12W 86.51(11) 4 .
O11W Co4 O12W 85.34(12) . .
O19 Co4 O12W 174.09(12) . .
O13W Co4 O12W 89.28(11) . .
O14W Co4 O12W 90.33(11) . .
O6 N1 O7 122.5(3) . .
O6 N1 C10 120.2(3) . .
O7 N1 C10 117.2(3) . .
O16 N2 O15 123.4(4) . .
O16 N2 C25 119.0(3) . .
O15 N2 C25 117.3(3) . .
O24 N3 O25 123.9(4) . .
O24 N3 C40 120.1(3) . .
O25 N3 C40 116.0(3) . .
C7 O1 Co1 127.82(19) . .
C8 O3 Co3 96.99(17) . 7_666
C8 O4 Co3 82.89(18) . 7_666
C9 O5 C5 115.9(2) . .
C15 O8 Co2 126.45(18) . .
C22 O10 Co2 121.37(18) . .
C23 O13 Co3 125.49(18) . 4_455
C24 O14 C18 115.5(2) . .
C30 O17 Co3 89.22(19) . .
C30 O18 Co3 88.93(19) . .
C37 O19 Co4 127.79(18) . .
C38 O21 H21C 109.5 . .
C39 O23 C35 119.2(2) . .
C45 O26 Co4 133.73(19) . 4_455
Co1 O1W H1X 109.3 . .
Co1 O1W H1Y 109.5 . .
H1X O1W H1Y 109.5 . .
Co1 O2W H2X 125.4 . .
Co1 O2W H2Y 109.4 . .
H2X O2W H2Y 125.3 . .
Co1 O3W H3X 109.0 . .
Co1 O3W H3Y 109.7 . .
H3X O3W H3Y 109.5 . .
Co1 O4W H4X 109.8 . .
Co1 O4W H4Y 109.3 . .
H4X O4W H4Y 109.5 . .
Co1 O5W H5X 109.8 . .
Co1 O5W H5Y 109.3 . .
H5X O5W H5Y 109.5 . .
Co2 O6W H6X 109.6 . .
Co2 O6W H6Y 109.4 . .
H6X O6W H6Y 141.1 . .
Co2 O7W H7X 109.6 . .
Co2 O7W H7Y 109.3 . .
H7X O7W H7Y 141.1 . .
Co2 O8W H8X 109.3 . .
Co2 O8W H8Y 109.2 . .
H8X O8W H8Y 109.5 . .
Co2 O9W H9X 109.3 . .
Co2 O9W H9Y 109.8 . .
H9X O9W H9Y 109.5 . .
Co3 O10W H10X 109.4 . .
Co3 O10W H10Y 109.5 . .
H10X O10W H10Y 109.5 . .
Co4 O11W H11X 109.5 . .
Co4 O11W H11Y 109.6 . .
H11X O11W H11Y 109.5 . .
Co4 O12W H12X 109.7 . .
Co4 O12W H12Y 109.5 . .
H12X O12W H12Y 109.5 . .
Co4 O13W H13X 109.6 . .
Co4 O13W H13Y 109.3 . .
H13X O13W H13Y 141.1 . .
Co4 O14W H14X 125.3 . .
Co4 O14W H14Y 109.5 . .
H14X O14W H14Y 125.3 . .
H15X O15W H15Y 109.5 . .
H16A O16W H16B 109.5 . .
H17X O17W H17Y 109.5 . .
H18A O18W H18D 108.2 . .
H19D O19W H19A 109.5 . .
H20A O20W H20B 109.5 . .
H21E O21W H21D 109.5 . .
H22X O22W H22Y 106.0 . .
H23D O23W H23C 109.5 . .
H24C O24W H24B 111.1 . .

loop_
_geom_bond_atom_site_label_1
_geom_bond_atom_site_label_2
_geom_bond_distance
_geom_bond_site_symmetry_2
C1 C2 1.327(6) .
C1 C6 1.393(6) .
C1 C7 1.503(6) .
C2 C3 1.407(6) .
C2 H2 0.9500 .
C3 C4 1.395(5) .
C3 C8 1.503(5) .
C4 C5 1.365(6) .
C4 H4 0.9500 .
C5 O5 1.382(4) .
C5 C6 1.419(5) .
C6 H6 0.9500 .
C7 O2 1.259(4) .
C7 O1 1.270(4) .
C8 O4 1.239(4) .
C8 O3 1.255(4) .
C8 Co3 2.497(4) 7_666
C9 O5 1.380(4) .
C9 C10 1.405(5) .
C9 C14 1.412(5) .
C10 C11 1.373(5) .
C10 N1 1.452(4) .
C11 C12 1.383(6) .
C11 H11 0.9500 .
C12 C13 1.440(5) .
C12 C15 1.511(5) .
C13 C14 1.368(5) .
C13 H13 0.9500 .
C14 H14 0.9500 .
C15 O8 1.218(4) .
C15 O9 1.284(4) .
C16 C17 1.397(6) .
C16 C21 1.419(6) .
C16 C22 1.513(6) .
C17 C18 1.392(6) .
C17 H17 0.9500 .
C18 C19 1.348(5) .
C18 O14 1.430(3) .
C19 C20 1.391(6) .
C19 H19 0.9500 .
C20 C21 1.368(6) .
C20 C23 1.508(5) .
C21 H21 0.9500 .
C22 O11 1.240(4) .
C22 O10 1.292(4) .
C23 O13 1.238(4) .
C23 O12 1.266(4) .
C24 O14 1.341(4) .
C24 C25 1.371(5) .
C24 C29 1.402(6) .
C25 C26 1.382(5) .
C25 N2 1.428(4) .
C26 C27 1.375(6) .
C26 H26 0.9500 .
C27 C28 1.391(6) .
C27 C30 1.508(6) .
C28 C29 1.398(6) .
C28 H28 0.9500 .
C29 H29 0.9500 .
C30 O18 1.238(5) .
C30 O17 1.274(4) .
C30 Co3 2.476(4) .
C31 C36 1.390(5) .
C31 C32 1.406(6) .
C31 C37 1.485(5) .
C32 C33 1.414(6) .
C32 H32 0.9500 .
C33 C34 1.389(5) .
C33 C38 1.471(5) .
C34 C35 1.366(6) .
C34 H34 0.9500 .
C35 C36 1.380(5) .
C35 O23 1.411(4) .
C36 H36 0.9500 .
C37 O20 1.250(4) .
C37 O19 1.280(4) .
C38 O22 1.255(4) .
C38 O21 1.266(4) .
C39 O23 1.356(4) .
C39 C40 1.374(6) .
C39 C44 1.378(6) .
C40 C41 1.407(6) .
C40 N3 1.470(4) .
C41 C42 1.380(6) .
C41 H41 0.9500 .
C42 C43 1.398(5) .
C42 C45 1.450(5) .
C43 C44 1.391(5) .
C43 H43 0.9500 .
C44 H44 0.9500 .
C45 O26 1.250(4) .
C45 O27 1.279(4) .
Co1 O3W 2.048(3) .
Co1 O2W 2.060(3) .
Co1 O5W 2.077(3) .
Co1 O1 2.087(3) .
Co1 O4W 2.095(3) .
Co1 O1W 2.151(3) .
Co2 O7W 2.070(3) .
Co2 O8 2.072(3) .
Co2 O10 2.098(3) .
Co2 O6W 2.109(3) .
Co2 O9W 2.110(3) .
Co2 O8W 2.130(3) .
Co3 O3 2.011(3) 7_465
Co3 O13 2.045(3) 4
Co3 O10W 2.055(3) .
Co3 O17 2.140(3) .
Co3 O18 2.167(3) .
Co3 O4 2.326(3) 7_465
Co3 C8 2.497(4) 7_465
Co4 O26 2.028(3) 4
Co4 O11W 2.083(3) .
Co4 O19 2.091(3) .
Co4 O13W 2.104(3) .
Co4 O14W 2.121(3) .
Co4 O12W 2.123(3) .
N1 O6 1.214(4) .
N1 O7 1.230(4) .
N2 O16 1.210(4) .
N2 O15 1.238(5) .
N3 O24 1.187(5) .
N3 O25 1.227(4) .
O3 Co3 2.011(3) 7_666
O4 Co3 2.326(3) 7_666
O13 Co3 2.046(3) 4_455
O21 H21C 0.9800 .
O26 Co4 2.028(3) 4_455
O1W H1X 0.9799 .
O1W H1Y 0.9801 .
O2W H2X 0.8501 .
O2W H2Y 0.9800 .
O3W H3X 0.9801 .
O3W H3Y 0.9801 .
O4W H4X 0.9799 .
O4W H4Y 0.9799 .
O5W H5X 0.9801 .
O5W H5Y 0.9801 .
O6W H6X 0.9799 .
O6W H6Y 0.9799 .
O7W H7X 0.9799 .
O7W H7Y 0.9800 .
O8W H8X 0.9801 .
O8W H8Y 0.9800 .
O9W H9X 0.9801 .
O9W H9Y 0.9801 .
O10W H10X 0.9799 .
O10W H10Y 0.9800 .
O11W H11X 0.9801 .
O11W H11Y 0.9801 .
O12W H12X 0.9799 .
O12W H12Y 0.9799 .
O13W H13X 0.9800 .
O13W H13Y 0.9800 .
O14W H14X 0.8501 .
O14W H14Y 0.9801 .
O15W H15X 0.8501 .
O15W H15Y 0.8500 .
O16W H16A 0.8499 .
O16W H16B 0.8497 .
O17W H17X 0.8500 .
O17W H17Y 0.8500 .
O18W H18A 0.8500 .
O18W H18D 0.8500 .
O19W H19D 0.8500 .
O19W H19A 0.8500 .
O20W H20A 0.8500 .
O20W H20B 0.8501 .
O21W H21E 0.8501 .
O21W H21D 0.8499 .
O22W H22X 0.8500 .
O22W H22Y 0.8499 .
O23W H23D 0.8500 .
O23W H23C 0.8501 .
O24W H24C 0.8501 .
O24W H24B 0.8501 .

loop_
_geom_hbond_atom_site_label_D
_geom_hbond_atom_site_label_H
_geom_hbond_atom_site_label_A
_geom_hbond_distance_DH
_geom_hbond_distance_HA
_geom_hbond_distance_DA
_geom_hbond_angle_DHA
_geom_hbond_site_symmetry_A
O1W H1X O6 0.98 2.38 3.310(4) 158 6_656
O1W H1X O5 0.98 2.53 3.328(4) 138 6_656
O4W H4X O6 0.98 1.97 2.867(4) 151 6_656
O6W H6X O21 0.98 1.92 2.747(4) 140 6_656
O6W H6Y O11 0.98 1.76 2.702(4) 160 6_656
O7W H7X O12 0.98 1.85 2.706(4) 145 6_656
O2W H2Y O8W 0.98 2.59 3.493(4) 154 3_655
O5W H5X O9W 0.98 2.45 3.217(4) 135 8_765
O5W H5Y O22 0.98 1.97 2.674(4) 127 8_665
O7W H7Y O9 0.98 1.99 2.732(4) 131 6_556
O13W H13X O4 0.98 2.04 2.777(4) 130 6_556
O10W H10X O9 0.98 1.79 2.686(4) 150 4_455
O10W H10Y O12 0.98 1.84 2.575(4) 130 4
O11W H11Y O27 0.98 1.77 2.658(4) 149 4
O12W H12X O17 0.98 1.82 2.740(4) 155 4
O12W H12Y O10W 0.98 1.99 2.777(4) 136 4
O13W H13X O10W 0.98 2.28 3.114(4) 143 4
O14W H14X O5W 0.85 2.53 3.345(4) 162 8_755
O7W H7Y O11 0.98 2.38 3.094(4) 130 .
O9W H9X O13W 0.98 2.35 3.247(4) 153 .
O13W H13Y O10 0.98 1.85 2.772(4) 156 .
O14W H14Y O20 0.98 1.75 2.554(4) 137 .

loop_
_geom_torsion_atom_site_label_1
_geom_torsion_atom_site_label_2
_geom_torsion_atom_site_label_3
_geom_torsion_atom_site_label_4
_geom_torsion
_geom_torsion_site_symmetry_1
_geom_torsion_site_symmetry_4
C6 C1 C2 C3 1.8(6) . .
C7 C1 C2 C3 -177.9(4) . .
C1 C2 C3 C4 -3.3(6) . .
C1 C2 C3 C8 179.2(4) . .
C2 C3 C4 C5 6.2(6) . .
C8 C3 C4 C5 -176.2(4) . .
C3 C4 C5 O5 178.7(3) . .
C3 C4 C5 C6 -7.6(6) . .
C2 C1 C6 C5 -3.1(6) . .
C7 C1 C6 C5 176.6(4) . .
C4 C5 C6 C1 6.0(6) . .
O5 C5 C6 C1 179.9(3) . .
C2 C1 C7 O2 24.4(6) . .
C6 C1 C7 O2 -155.3(3) . .
C2 C1 C7 O1 -156.4(4) . .
C6 C1 C7 O1 24.0(5) . .
C4 C3 C8 O4 3.7(6) . .
C2 C3 C8 O4 -178.8(3) . .
C4 C3 C8 O3 -175.1(3) . .
C2 C3 C8 O3 2.4(6) . .
O5 C9 C10 C11 -173.9(3) . .
C14 C9 C10 C11 7.0(6) . .
O5 C9 C10 N1 4.5(5) . .
C14 C9 C10 N1 -174.5(3) . .
C9 C10 C11 C12 -6.9(6) . .
N1 C10 C11 C12 174.6(3) . .
C10 C11 C12 C13 1.5(5) . .
C10 C11 C12 C15 174.5(3) . .
C11 C12 C13 C14 3.5(6) . .
C15 C12 C13 C14 -169.5(3) . .
C12 C13 C14 C9 -3.1(6) . .
O5 C9 C14 C13 179.0(3) . .
C10 C9 C14 C13 -2.0(6) . .
C11 C12 C15 O8 -2.0(5) . .
C13 C12 C15 O8 170.7(3) . .
C11 C12 C15 O9 179.5(3) . .
C13 C12 C15 O9 -7.8(5) . .
C21 C16 C17 C18 3.7(6) . .
C22 C16 C17 C18 176.2(4) . .
C16 C17 C18 C19 0.0(6) . .
C16 C17 C18 O14 178.8(3) . .
C17 C18 C19 C20 -1.6(7) . .
O14 C18 C19 C20 179.6(4) . .
C18 C19 C20 C21 -0.4(6) . .
C18 C19 C20 C23 179.2(4) . .
C19 C20 C21 C16 4.0(6) . .
C23 C20 C21 C16 -175.7(4) . .
C17 C16 C21 C20 -5.7(6) . .
C22 C16 C21 C20 -178.5(4) . .
C17 C16 C22 O11 -179.8(3) . .
C21 C16 C22 O11 -7.0(6) . .
C17 C16 C22 O10 4.4(6) . .
C21 C16 C22 O10 177.2(3) . .
C21 C20 C23 O13 -174.6(3) . .
C19 C20 C23 O13 5.8(6) . .
C21 C20 C23 O12 -0.2(5) . .
C19 C20 C23 O12 -179.9(3) . .
O14 C24 C25 C26 172.7(3) . .
C29 C24 C25 C26 -2.8(6) . .
O14 C24 C25 N2 -8.4(5) . .
C29 C24 C25 N2 176.1(3) . .
C24 C25 C26 C27 4.6(5) . .
N2 C25 C26 C27 -174.3(3) . .
C25 C26 C27 C28 -4.4(6) . .
C25 C26 C27 C30 178.1(3) . .
C26 C27 C28 C29 2.4(6) . .
C30 C27 C28 C29 179.9(3) . .
C27 C28 C29 C24 -0.6(6) . .
O14 C24 C29 C28 -174.8(3) . .
C25 C24 C29 C28 0.7(6) . .
C26 C27 C30 O18 176.6(3) . .
C28 C27 C30 O18 -0.9(6) . .
C26 C27 C30 O17 -1.4(5) . .
C28 C27 C30 O17 -178.9(3) . .
C36 C31 C32 C33 -4.0(6) . .
C37 C31 C32 C33 -179.6(3) . .
C31 C32 C33 C34 2.2(6) . .
C31 C32 C33 C38 -179.0(4) . .
C32 C33 C34 C35 -0.2(6) . .
C38 C33 C34 C35 -178.9(4) . .
C33 C34 C35 C36 -0.1(7) . .
C33 C34 C35 O23 171.5(3) . .
C34 C35 C36 C31 -1.6(7) . .
O23 C35 C36 C31 -173.2(3) . .
C32 C31 C36 C35 3.6(6) . .
C37 C31 C36 C35 179.0(4) . .
C36 C31 C37 O20 -160.0(3) . .
C32 C31 C37 O20 15.6(5) . .
C36 C31 C37 O19 20.1(5) . .
C32 C31 C37 O19 -164.3(3) . .
C34 C33 C38 O22 8.0(7) . .
C32 C33 C38 O22 -170.8(4) . .
C34 C33 C38 O21 -178.1(4) . .
C32 C33 C38 O21 3.2(6) . .
O23 C39 C40 C41 174.3(3) . .
C44 C39 C40 C41 -5.6(6) . .
O23 C39 C40 N3 0.5(5) . .
C44 C39 C40 N3 -179.4(3) . .
C39 C40 C41 C42 4.0(6) . .
N3 C40 C41 C42 178.0(3) . .
C40 C41 C42 C43 -0.3(6) . .
C40 C41 C42 C45 179.3(4) . .
C41 C42 C43 C44 -1.9(6) . .
C45 C42 C43 C44 178.6(4) . .
O23 C39 C44 C43 -176.6(3) . .
C40 C39 C44 C43 3.3(6) . .
C42 C43 C44 C39 0.4(6) . .
C41 C42 C45 O26 1.0(5) . .
C43 C42 C45 O26 -179.5(3) . .
C41 C42 C45 O27 177.6(3) . .
C43 C42 C45 O27 -2.9(6) . .
O18 C30 Co3 O3 19.4(2) . 7_465
O17 C30 Co3 O3 -159.94(18) . 7_465
O18 C30 Co3 O13 -90.97(17) . 4
O17 C30 Co3 O13 89.66(16) . 4
O18 C30 Co3 O10W 170.86(17) . .
O17 C30 Co3 O10W -8.5(2) . .
O18 C30 Co3 O17 179.4(3) . .
O17 C30 Co3 O18 -179.4(3) . .
O18 C30 Co3 O4 78.94(17) . 7_465
O17 C30 Co3 O4 -100.43(16) . 7_465
O17 C30 Co3 C8 -125.36(18) . 7_465
C9 C10 N1 O6 -17.5(4) . .
C11 C10 N1 O7 -21.8(4) . .
C9 C10 N1 O7 159.7(3) . .
C24 C25 N2 O16 141.7(3) . .
C26 C25 N2 O16 -39.3(4) . .
C24 C25 N2 O15 -44.2(4) . .
C26 C25 N2 O15 134.8(3) . .
C39 C40 N3 O24 -34.0(5) . .
C41 C40 N3 O24 151.9(3) . .
C39 C40 N3 O25 147.6(3) . .
C41 C40 N3 O25 -26.5(4) . .
O2 C7 O1 Co1 13.7(5) . .
C1 C7 O1 Co1 -165.5(2) . .
O3W Co1 O1 C7 175.4(2) . .
O2W Co1 O1 C7 -95.7(2) . .
O1W Co1 O1 C7 -6.3(2) . .
O4 C8 O3 Co3 4.0(4) . 7_666
C3 C8 O3 Co3 -177.3(3) . 7_666
O3 C8 O4 Co3 -3.4(3) . 7_666
C3 C8 O4 Co3 177.9(4) . 7_666
C10 C9 O5 C5 174.0(3) . .
C14 C9 O5 C5 -7.0(5) . .
C4 C5 O5 C9 -88.3(4) . .
C6 C5 O5 C9 98.0(4) . .
O9 C15 O8 Co2 14.8(4) . .
C12 C15 O8 Co2 -163.54(19) . .
O7W Co2 O8 C15 154.3(2) . .
O10 Co2 O8 C15 -107.0(2) . .
O6W Co2 O8 C15 72.1(2) . .
O9W Co2 O8 C15 -11.6(2) . .
C16 C22 O10 Co2 165.0(2) . .
O7W Co2 O10 C22 -41.8(2) . .
O8 Co2 O10 C22 -134.4(2) . .
O8W Co2 O10 C22 42.0(2) . .
O12 C23 O13 Co3 10.5(5) . 4_455
C20 C23 O13 Co3 -176.1(2) . 4_455
C25 C24 O14 C18 141.5(3) . .
C29 C24 O14 C18 -43.1(4) . .
C19 C18 O14 C24 -59.9(5) . .
C17 C18 O14 C24 121.3(4) . .
O18 C30 O17 Co3 -0.6(3) . .
C27 C30 O17 Co3 177.3(3) . .
O3 Co3 O17 C30 42.6(3) 7_465 .
O13 Co3 O17 C30 -93.70(19) 4 .
O10W Co3 O17 C30 172.79(19) . .
O18 Co3 O17 C30 0.36(19) . .
O4 Co3 O17 C30 87.05(19) 7_465 .
C8 Co3 O17 C30 76.1(2) 7_465 .
O17 C30 O18 Co3 0.6(3) . .
C27 C30 O18 Co3 -177.3(4) . .
O3 Co3 O18 C30 -164.9(2) 7_465 .
O13 Co3 O18 C30 92.5(2) 4 .
O10W Co3 O18 C30 -16.3(3) . .
O17 Co3 O18 C30 -0.4(2) . .
O4 Co3 O18 C30 -105.3(2) 7_465 .
C8 Co3 O18 C30 -134.5(2) 7_465 .
O20 C37 O19 Co4 8.2(4) . .
C31 C37 O19 Co4 -171.9(2) . .
O26 Co4 O19 C37 -173.9(2) 4 .
O11W Co4 O19 C37 94.9(2) . .
O13W Co4 O19 C37 -85.0(2) . .
O14W Co4 O19 C37 0.4(2) . .
C44 C39 O23 C35 -23.5(4) . .
C34 C35 O23 C39 112.2(4) . .
C36 C35 O23 C39 -75.7(4) . .
O27 C45 O26 Co4 1.6(5) . 4_455
C42 C45 O26 Co4 177.99(19) . 4_455
